data_7152546
loop_
_publ_author_name
'Amat, Mercedes'
'Semak, Vladislav'
'Escolano, Carmen'
'Molins, Elies'
'Bosch, Joan'

_publ_section_title
;
 Enantioselective, protecting group-free synthesis of
 1S-ethyl-4-substituted quinolizidines.
;
_journal_issue 34
_journal_name_full 'Organic &amp; biomolecular chemistry'
_journal_page_first 6866
_journal_page_last 6875
_journal_paper_doi 10.1039/c2ob25392e
_journal_volume 10
_journal_year 2012
_chemical_compound_source 'synthesis as described'
_chemical_formula_moiety 'C18 H25 N1 O2'
_chemical_formula_sum 'C18 H25 N O2'
_chemical_formula_weight 287.39
_chemical_name_systematic
;
?
;
_space_group_IT_number 14
_symmetry_cell_setting monoclinic
_symmetry_Int_Tables_number 14
_symmetry_space_group_name_Hall '-P 2yab'
_symmetry_space_group_name_H-M 'P 1 21/a 1'
_atom_sites_solution_hydrogens geom
_atom_sites_solution_primary direct
_atom_sites_solution_secondary difmap
_audit_conform_dict_location ftp://ftp.iucr.org/pub/cif_core.dic
_audit_conform_dict_name cif_core.dic
_audit_conform_dict_version 2.4
_audit_creation_date 2011-02-15T12:25:22-00:00
_audit_creation_method 'WinGX routine CIF_UPDATE'
_cell_angle_alpha 90
_cell_angle_beta 104.96(3)
_cell_angle_gamma 90
_cell_formula_units_Z 4
_cell_length_a 7.938(3)
_cell_length_b 23.823(4)
_cell_length_c 9.277(3)
_cell_measurement_reflns_used 25
_cell_measurement_temperature 294(2)
_cell_measurement_theta_max 12.1
_cell_measurement_theta_min 8
_cell_measurement_wavelength 0.71073
_cell_volume 1694.9(9)
_computing_cell_refinement 'CAD4 Express (Enraf Nonius, 1994)'
_computing_data_collection 'CAD4 Express (Enraf Nonius, 1994)'
_computing_data_reduction 'XCAD4 (Harms & Wocadlo, 1995)'
_computing_molecular_graphics 'Ortep-3 for Windows (Farrugia, 1997)'
_computing_publication_material 'WinGX publication routines (Farrugia, 1999)'
_computing_structure_refinement 'SHELXL-97 (Sheldrick, 1997)'
_diffrn_ambient_temperature 294(2)
_diffrn_detector 'scintillation LiI'
_diffrn_detector_dtime 1.195
_diffrn_measured_fraction_theta_full 1
_diffrn_measured_fraction_theta_max 1
_diffrn_measurement_device '\k-geometry diffractometer'
_diffrn_measurement_device_type 'Enraf Nonius CAD4'
_diffrn_measurement_method 'non-profiled \w scans'
_diffrn_orient_matrix_type
;
x-axis points to radiation source
the matrix is specified in reciprocal space
;
_diffrn_orient_matrix_UB_11 0.069463
_diffrn_orient_matrix_UB_12 0.025334
_diffrn_orient_matrix_UB_13 0.079312
_diffrn_orient_matrix_UB_21 0.001098
_diffrn_orient_matrix_UB_22 -0.029584
_diffrn_orient_matrix_UB_23 0.076725
_diffrn_orient_matrix_UB_31 0.110276
_diffrn_orient_matrix_UB_32 -0.015646
_diffrn_orient_matrix_UB_33 -0.016653
_diffrn_radiation_monochromator graphite
_diffrn_radiation_probe x-ray
_diffrn_radiation_type MoK\a
_diffrn_radiation_wavelength 0.71073
_diffrn_reflns_av_unetI/netI 0.0906
_diffrn_reflns_limit_h_max 9
_diffrn_reflns_limit_h_min -10
_diffrn_reflns_limit_k_max 30
_diffrn_reflns_limit_k_min 0
_diffrn_reflns_limit_l_max 11
_diffrn_reflns_limit_l_min 0
_diffrn_reflns_number 3691
_diffrn_reflns_theta_full 26.97
_diffrn_reflns_theta_max 26.97
_diffrn_reflns_theta_min 1.71
_diffrn_source 'Enraf Nonius FR590'
_diffrn_standards_decay_% 0
_diffrn_standards_interval_time 60
_diffrn_standards_number 1
_exptl_absorpt_coefficient_mu 0.073
_exptl_absorpt_correction_T_max 0.9983
_exptl_absorpt_correction_T_min 0.7774
_exptl_absorpt_correction_type refdelf
_exptl_absorpt_process_details
;
Walker, N. & Stuart, D (1983) Acta. Cryst. A39, 158-166
;
_exptl_crystal_colour colourless
_exptl_crystal_density_diffrn 1.126
_exptl_crystal_density_method 'not measured'
_exptl_crystal_description prism
_exptl_crystal_F_000 624
_exptl_crystal_size_max 0.36
_exptl_crystal_size_mid 0.15
_exptl_crystal_size_min 0.024
_refine_diff_density_max 0.149
_refine_diff_density_min -0.114
_refine_diff_density_rms 0.031
_refine_ls_extinction_method none
_refine_ls_goodness_of_fit_ref 0.888
_refine_ls_hydrogen_treatment constr
_refine_ls_matrix_type full
_refine_ls_number_parameters 210
_refine_ls_number_reflns 3691
_refine_ls_number_restraints 30
_refine_ls_restrained_S_all 0.888
_refine_ls_R_factor_all 0.1709
_refine_ls_R_factor_gt 0.0528
_refine_ls_shift/su_max 0
_refine_ls_shift/su_mean 0
_refine_ls_structure_factor_coef Fsqd
_refine_ls_weighting_details 'calc w=1/[\s^2^(Fo^2^)+(0.0607P)^2^+0.0000P] where P=(Fo^2^+2Fc^2^)/3'
_refine_ls_weighting_scheme calc
_refine_ls_wR_factor_gt 0.1158
_refine_ls_wR_factor_ref 0.1479
_reflns_number_gt 1335
_reflns_number_total 3691
_reflns_threshold_expression >2sigma(I)
_cod_data_source_file c2ob25392e.txt
_cod_data_source_block jb87
_cod_original_sg_symbol_H-M 'P 21/a'
_cod_database_code 7152546

loop_
_symmetry_equiv_pos_as_xyz
'x, y, z'
'-x+1/2, y+1/2, -z'
'-x, -y, -z'
'x-1/2, -y-1/2, z'

loop_
_atom_site_label
_atom_site_type_symbol
_atom_site_fract_x
_atom_site_fract_y
_atom_site_fract_z
_atom_site_U_iso_or_equiv
_atom_site_adp_type
_atom_site_occupancy
_atom_site_symmetry_multiplicity
_atom_site_calc_flag
_atom_site_refinement_flags
_atom_site_disorder_assembly
_atom_site_disorder_group
O2 O 0.5781(2) 0.25120(8) 0.3440(2) 0.0796(6) Uani 1 1 d . . .
O8 O 0.2238(2) 0.14598(7) 0.3330(2) 0.0711(6) Uani 1 1 d . . .
H8 H 0.1807 0.1763 0.3458 0.107 Uiso 1 1 calc R . .
N1 N 0.5458(2) 0.16299(8) 0.2535(2) 0.0520(5) Uani 1 1 d . . .
C2 C 0.6287(3) 0.20166(12) 0.3503(3) 0.0589(7) Uani 1 1 d . . .
C3 C 0.7840(3) 0.18394(13) 0.4734(3) 0.0784(9) Uani 1 1 d . . .
H3A H 0.8867 0.2009 0.4533 0.094 Uiso 1 1 calc R . .
H3B H 0.7705 0.2002 0.5656 0.094 Uiso 1 1 calc R . .
C4 C 0.8207(4) 0.12275(14) 0.5004(3) 0.0833(9) Uani 1 1 d . . .
H4A H 0.8357 0.115 0.6057 0.1 Uiso 1 1 calc R . .
H4B H 0.9296 0.1138 0.4766 0.1 Uiso 1 1 calc R . .
C5 C 0.6792(3) 0.08467(12) 0.4106(3) 0.0638(7) Uani 1 1 d . . .
H5 H 0.5794 0.0879 0.4541 0.077 Uiso 1 1 calc R . .
C6 C 0.6193(3) 0.10656(10) 0.2517(3) 0.0556(7) Uani 1 1 d . B .
H6 H 0.5246 0.0821 0.198 0.067 Uiso 1 1 calc R . .
C7 C 0.3761(3) 0.17668(10) 0.1496(3) 0.0540(6) Uani 1 1 d . . .
H7 H 0.351 0.2157 0.1708 0.065 Uiso 1 1 calc R . .
C8 C 0.2312(3) 0.14159(10) 0.1836(3) 0.0611(7) Uani 1 1 d . . .
H8A H 0.1204 0.1535 0.119 0.073 Uiso 1 1 calc R . .
H8B H 0.2487 0.1026 0.1614 0.073 Uiso 1 1 calc R . .
C9 C 0.3863(3) 0.17579(11) -0.0114(3) 0.0577(7) Uani 1 1 d . . .
C10 C 0.3014(4) 0.13765(12) -0.1139(3) 0.0742(8) Uani 1 1 d . . .
H10 H 0.2333 0.1102 -0.0855 0.089 Uiso 1 1 calc R . .
C11 C 0.3149(4) 0.13907(15) -0.2610(4) 0.0900(10) Uani 1 1 d . . .
H11 H 0.2547 0.1131 -0.3301 0.108 Uiso 1 1 calc R . .
C12 C 0.4161(5) 0.17854(17) -0.3028(4) 0.0927(10) Uani 1 1 d . . .
H12 H 0.4268 0.179 -0.4003 0.111 Uiso 1 1 calc R . .
C13 C 0.5020(4) 0.21742(15) -0.2031(4) 0.0941(10) Uani 1 1 d . . .
H13 H 0.5708 0.2447 -0.2318 0.113 Uiso 1 1 calc R . .
C14 C 0.4853(4) 0.21568(13) -0.0580(3) 0.0781(8) Uani 1 1 d . . .
H14 H 0.5431 0.2424 0.01 0.094 Uiso 1 1 calc R . .
C51 C 0.7321(4) 0.02305(12) 0.4207(3) 0.0843(9) Uani 1 1 d . . .
H51A H 0.6418 0.0016 0.3525 0.101 Uiso 1 1 calc R . .
H51B H 0.8385 0.0191 0.3886 0.101 Uiso 1 1 calc R . .
C52 C 0.7614(4) -0.00145(15) 0.5765(4) 0.1102(12) Uani 1 1 d . . .
H52A H 0.8556 0.018 0.6436 0.165 Uiso 1 1 calc R . .
H52B H 0.7899 -0.0406 0.5745 0.165 Uiso 1 1 calc R . .
H52C H 0.6572 0.0027 0.6098 0.165 Uiso 1 1 calc R . .
C61 C 0.7618(4) 0.10561(13) 0.1649(3) 0.0811(9) Uani 1 1 d D . .
H61A H 0.7357 0.1354 0.0913 0.097 Uiso 1 1 calc R A 1
H61B H 0.872 0.115 0.2346 0.097 Uiso 1 1 calc R A 1
C62 C 0.7875(14) 0.0544(4) 0.0885(10) 0.101(3) Uani 0.5 1 d PDU B 1
H62 H 0.846 0.0245 0.1439 0.122 Uiso 0.5 1 calc PR B 1
C63 C 0.731(2) 0.0495(7) -0.0547(10) 0.216(9) Uani 0.5 1 d PD B 1
H63A H 0.6725 0.0791 -0.1112 0.259 Uiso 0.5 1 calc PR B 1
H63B H 0.7491 0.0162 -0.1011 0.259 Uiso 0.5 1 calc PR B 1
C62D C 0.7221(16) 0.0662(7) 0.0434(16) 0.181(8) Uani 0.5 1 d PDU B 2
H62D H 0.6122 0.0685 -0.0228 0.218 Uiso 0.5 1 calc PR B 2
C63D C 0.8240(18) 0.0286(4) 0.0188(16) 0.171(5) Uani 0.5 1 d PDU B 2
H63C H 0.9351 0.0248 0.0823 0.206 Uiso 0.5 1 calc PR B 2
H63D H 0.7877 0.0047 -0.0627 0.206 Uiso 0.5 1 calc PR B 2

loop_
_atom_site_aniso_label
_atom_site_aniso_U_11
_atom_site_aniso_U_22
_atom_site_aniso_U_33
_atom_site_aniso_U_23
_atom_site_aniso_U_13
_atom_site_aniso_U_12
O2 0.0825(13) 0.0593(12) 0.1003(16) -0.0205(12) 0.0295(11) -0.0158(11)
O8 0.0758(13) 0.0700(14) 0.0757(14) 0.0131(10) 0.0347(10) 0.0123(10)
N1 0.0498(11) 0.0531(13) 0.0529(13) -0.0041(11) 0.0128(10) -0.0040(10)
C2 0.0605(16) 0.0591(18) 0.0641(18) -0.0109(16) 0.0285(14) -0.0132(15)
C3 0.0698(18) 0.099(3) 0.0630(19) -0.0079(18) 0.0118(16) -0.0300(17)
C4 0.0769(19) 0.094(2) 0.073(2) 0.0047(18) 0.0069(16) -0.0044(19)
C5 0.0495(14) 0.0707(19) 0.0713(19) 0.0095(16) 0.0154(14) 0.0026(14)
C6 0.0519(14) 0.0532(16) 0.0614(18) -0.0038(13) 0.0139(13) 0.0013(12)
C7 0.0533(15) 0.0517(15) 0.0568(16) 0.0020(13) 0.0141(12) 0.0018(13)
C8 0.0517(15) 0.0593(17) 0.0716(19) -0.0002(14) 0.0148(14) 0.0037(12)
C9 0.0556(15) 0.0591(17) 0.0553(17) 0.0006(14) 0.0086(13) 0.0006(13)
C10 0.0757(19) 0.081(2) 0.064(2) -0.0054(17) 0.0146(16) -0.0088(16)
C11 0.090(2) 0.100(3) 0.070(2) -0.0177(19) 0.0013(18) -0.003(2)
C12 0.091(2) 0.121(3) 0.064(2) 0.004(2) 0.0155(19) 0.010(2)
C13 0.098(2) 0.117(3) 0.067(2) 0.020(2) 0.023(2) -0.017(2)
C14 0.090(2) 0.083(2) 0.059(2) 0.0057(16) 0.0159(16) -0.0192(17)
C51 0.0692(18) 0.081(2) 0.104(3) 0.024(2) 0.0236(17) 0.0158(17)
C52 0.100(3) 0.110(3) 0.123(3) 0.047(2) 0.033(2) 0.022(2)
C61 0.080(2) 0.095(2) 0.075(2) -0.0044(18) 0.0326(17) 0.0106(18)
C62 0.107(8) 0.110(7) 0.103(8) 0.007(6) 0.057(6) 0.069(6)
C63 0.202(13) 0.33(2) 0.092(9) -0.085(11) -0.009(8) 0.141(12)
C62D 0.099(8) 0.304(19) 0.127(11) -0.081(12) 0.003(7) 0.096(9)
C63D 0.209(14) 0.152(11) 0.179(12) -0.030(10) 0.097(11) 0.022(10)

loop_
_atom_type_symbol
_atom_type_description
_atom_type_scat_dispersion_real
_atom_type_scat_dispersion_imag
_atom_type_scat_source
C C 0.0033 0.0016 'International Tables Vol C Tables 4.2.6.8 and 6.1.1.4'
H H 0 0 'International Tables Vol C Tables 4.2.6.8 and 6.1.1.4'
N N 0.0061 0.0033 'International Tables Vol C Tables 4.2.6.8 and 6.1.1.4'
O O 0.0106 0.006 'International Tables Vol C Tables 4.2.6.8 and 6.1.1.4'

loop_
_geom_angle_atom_site_label_1
_geom_angle_atom_site_label_2
_geom_angle_atom_site_label_3
_geom_angle
C2 N1 C6 120.7(2)
C2 N1 C7 119.7(2)
C6 N1 C7 119.57(19)
O2 C2 N1 121.8(3)
O2 C2 C3 119.5(3)
N1 C2 C3 118.7(3)
C4 C3 C2 119.1(2)
C3 C4 C5 114.0(2)
C4 C5 C6 109.3(2)
C4 C5 C51 112.9(2)
C6 C5 C51 113.7(2)
N1 C6 C5 109.20(19)
N1 C6 C61 111.4(2)
C5 C6 C61 114.3(2)
N1 C7 C9 111.59(19)
N1 C7 C8 110.78(19)
C9 C7 C8 115.7(2)
O8 C8 C7 113.0(2)
C10 C9 C14 117.5(3)
C10 C9 C7 123.7(2)
C14 C9 C7 118.8(2)
C9 C10 C11 121.2(3)
C12 C11 C10 119.8(3)
C11 C12 C13 120.5(3)
C12 C13 C14 118.8(3)
C9 C14 C13 122.2(3)
C52 C51 C5 113.6(3)
C62D C61 C6 112.0(7)
C62 C61 C6 118.7(5)
C63 C62 C61 121.5(9)
C63D C62D C61 125.6(11)

loop_
_geom_bond_atom_site_label_1
_geom_bond_atom_site_label_2
_geom_bond_distance
O2 C2 1.243(3)
O8 C8 1.406(3)
N1 C2 1.335(3)
N1 C6 1.467(3)
N1 C7 1.477(3)
C2 C3 1.508(4)
C3 C4 1.495(4)
C4 C5 1.515(4)
C5 C6 1.519(3)
C5 C51 1.523(4)
C6 C61 1.549(3)
C7 C9 1.516(3)
C7 C8 1.519(3)
C9 C10 1.361(3)
C9 C14 1.372(3)
C10 C11 1.397(4)
C11 C12 1.356(4)
C12 C13 1.361(4)
C13 C14 1.387(4)
C51 C52 1.520(4)
C61 C62D 1.439(8)
C61 C62 1.451(7)
C62 C63 1.293(8)
C62D C63D 1.266(8)

loop_
_geom_torsion_atom_site_label_1
_geom_torsion_atom_site_label_2
_geom_torsion_atom_site_label_3
_geom_torsion_atom_site_label_4
_geom_torsion
C6 N1 C2 O2 172.7(2)
C7 N1 C2 O2 -8.8(3)
C6 N1 C2 C3 -9.6(3)
C7 N1 C2 C3 169.0(2)
O2 C2 C3 C4 166.8(3)
N1 C2 C3 C4 -11.0(4)
C2 C3 C4 C5 -7.7(4)
C3 C4 C5 C6 43.0(3)
C3 C4 C5 C51 170.7(2)
C2 N1 C6 C5 46.4(3)
C7 N1 C6 C5 -132.1(2)
C2 N1 C6 C61 -80.9(3)
C7 N1 C6 C61 100.6(2)
C4 C5 C6 N1 -61.7(3)
C51 C5 C6 N1 171.09(19)
C4 C5 C6 C61 63.9(3)
C51 C5 C6 C61 -63.3(3)
C2 N1 C7 C9 115.4(2)
C6 N1 C7 C9 -66.0(3)
C2 N1 C7 C8 -114.2(2)
C6 N1 C7 C8 64.4(3)
N1 C7 C8 O8 54.3(3)
C9 C7 C8 O8 -177.5(2)
N1 C7 C9 C10 113.5(3)
C8 C7 C9 C10 -14.3(4)
N1 C7 C9 C14 -67.0(3)
C8 C7 C9 C14 165.2(2)
C14 C9 C10 C11 0.1(4)
C7 C9 C10 C11 179.6(3)
C9 C10 C11 C12 0.9(5)
C10 C11 C12 C13 -1.2(5)
C11 C12 C13 C14 0.5(5)
C10 C9 C14 C13 -0.9(4)
C7 C9 C14 C13 179.6(3)
C12 C13 C14 C9 0.6(5)
C4 C5 C51 C52 64.8(3)
C6 C5 C51 C52 -169.9(2)
N1 C6 C61 C62D -122.4(8)
C5 C6 C61 C62D 113.1(8)
N1 C6 C61 C62 -149.9(5)
C5 C6 C61 C62 85.6(5)
C62D C61 C62 C63 23(2)
C6 C61 C62 C63 103.8(13)
C62 C61 C62D C63D -18.1(14)
C6 C61 C62D C63D -128.7(18)
